data_7038595
loop_
_publ_author_name
'Singh, Mahabir P.'
'Saleem, Fariha'
'Rao, Gyandshwar K.'
'Kumar, S.'
'Joshi, Hemant'
'Singh, Ajai K.'

_publ_section_title
;
 Palladacycles of unsymmetrical (N,C(-),E) (E = S/Se) pincers based on
 indole: their synthesis, structure and application in the catalysis of
 Heck coupling and allylation of aldehydes.
;
_journal_issue 15
_journal_name_full 'Dalton transactions (Cambridge, England : 2003)'
_journal_page_first 6718
_journal_page_last 6725
_journal_paper_doi 10.1039/c6dt00060f
_journal_volume 45
_journal_year 2016
_chemical_formula_moiety 'C17 H15 N O S'
_chemical_formula_sum 'C17 H15 N O S'
_chemical_formula_weight 281.37
_chemical_name_systematic
; 
 ? 
;
_space_group_IT_number 14
_symmetry_cell_setting monoclinic
_symmetry_space_group_name_Hall '-P 2ybc'
_symmetry_space_group_name_H-M 'P 1 21/c 1'
_atom_sites_solution_hydrogens geom
_atom_sites_solution_primary direct
_atom_sites_solution_secondary difmap
_audit_block_doi 10.5517/cc14q8vz
_audit_creation_method SHELXL-97
_audit_update_record
;
2015-05-09 deposited with the CCDC.
2016-02-25 downloaded from the CCDC.
;
_cell_angle_alpha 90.00
_cell_angle_beta 105.042(8)
_cell_angle_gamma 90.00
_cell_formula_units_Z 4
_cell_length_a 8.671(4)
_cell_length_b 19.626(8)
_cell_length_c 8.562(4)
_cell_measurement_temperature 298(2)
_cell_volume 1407.1(11)
_computing_cell_refinement 'Bruker SMART'
_computing_data_collection 'Bruker SMART'
_computing_data_reduction 'Bruker SAINT'
_computing_molecular_graphics 'Bruker SHELXTL'
_computing_publication_material 'Bruker SHELXTL'
_computing_structure_refinement 'SHELXL-97 (Sheldrick, 1997)'
_computing_structure_solution 'SHELXS-97 (Sheldrick, 1990)'
_diffrn_ambient_temperature 298(2)
_diffrn_measured_fraction_theta_full 1.000
_diffrn_measured_fraction_theta_max 1.000
_diffrn_measurement_device_type 'CCD area detector'
_diffrn_measurement_method 'phi and omega scans'
_diffrn_radiation_monochromator graphite
_diffrn_radiation_source 'fine-focus sealed tube'
_diffrn_radiation_type MoK\a
_diffrn_radiation_wavelength 0.71073
_diffrn_reflns_av_R_equivalents 0.0974
_diffrn_reflns_av_sigmaI/netI 0.0775
_diffrn_reflns_limit_h_max 10
_diffrn_reflns_limit_h_min -10
_diffrn_reflns_limit_k_max 23
_diffrn_reflns_limit_k_min -23
_diffrn_reflns_limit_l_max 10
_diffrn_reflns_limit_l_min -10
_diffrn_reflns_number 13331
_diffrn_reflns_theta_full 25.00
_diffrn_reflns_theta_max 25.00
_diffrn_reflns_theta_min 2.08
_exptl_absorpt_coefficient_mu 0.224
_exptl_absorpt_correction_T_max 0.877
_exptl_absorpt_correction_T_min 0.804
_exptl_absorpt_correction_type multi-scan
_exptl_absorpt_process_details '(SADABS; Sheldrick, 1996)'
_exptl_crystal_colour white
_exptl_crystal_density_diffrn 1.328
_exptl_crystal_density_method 'not measured'
_exptl_crystal_description block
_exptl_crystal_F_000 592.0
_exptl_crystal_size_max 0.453
_exptl_crystal_size_mid 0.288
_exptl_crystal_size_min 0.209
_refine_diff_density_max 0.215
_refine_diff_density_min -0.220
_refine_diff_density_rms 0.044
_refine_ls_extinction_method none
_refine_ls_goodness_of_fit_ref 0.997
_refine_ls_hydrogen_treatment constr
_refine_ls_matrix_type full
_refine_ls_number_parameters 181
_refine_ls_number_reflns 2479
_refine_ls_number_restraints 0
_refine_ls_restrained_S_all 0.997
_refine_ls_R_factor_all 0.1123
_refine_ls_R_factor_gt 0.0578
_refine_ls_shift/su_max 0.001
_refine_ls_shift/su_mean 0.000
_refine_ls_structure_factor_coef Fsqd
_refine_ls_weighting_details 'calc w=1/[\s^2^(Fo^2^)+(0.0484P)^2^+0.0000P] where P=(Fo^2^+2Fc^2^)/3'
_refine_ls_weighting_scheme calc
_refine_ls_wR_factor_gt 0.1051
_refine_ls_wR_factor_ref 0.1202
_reflns_number_gt 1530
_reflns_number_total 2479
_reflns_threshold_expression >2sigma(I)
_cod_data_source_file c6dt00060f2.cif
_cod_data_source_block renu123m
_cod_depositor_comments 'Adding full bibliography for 7038593--7038596.cif.'
_cod_original_cell_volume 1407.1(10)
_cod_original_sg_symbol_H-M 'P 21/c'
_cod_database_code 7038595

loop_
_symmetry_equiv_pos_as_xyz
'x, y, z'
'-x, y+1/2, -z+1/2'
'-x, -y, -z'
'x, -y-1/2, z-1/2'

loop_
_atom_site_label
_atom_site_type_symbol
_atom_site_fract_x
_atom_site_fract_y
_atom_site_fract_z
_atom_site_U_iso_or_equiv
_atom_site_adp_type
_atom_site_occupancy
_atom_site_symmetry_multiplicity
_atom_site_calc_flag
_atom_site_refinement_flags
S1 S 0.30970(10) 0.41238(4) 0.61057(10) 0.0528(3) Uani 1 1 d .
N1 N 0.3624(3) 0.26213(12) 0.4452(3) 0.0369(6) Uani 1 1 d .
C1 C 0.2121(3) 0.46852(15) 0.4542(4) 0.0428(8) Uani 1 1 d .
C7 C 0.1935(3) 0.33581(15) 0.5693(4) 0.0458(8) Uani 1 1 d .
H7A H 0.2248 0.3061 0.6627 0.055 Uiso 1 1 calc R
H7B H 0.0820 0.3474 0.5550 0.055 Uiso 1 1 calc R
C13 C 0.2920(3) 0.14871(15) 0.5442(3) 0.0432(8) Uani 1 1 d .
H13 H 0.1847 0.1584 0.5329 0.052 Uiso 1 1 calc R
C11 C 0.5559(3) 0.18275(15) 0.5198(3) 0.0388(8) Uani 1 1 d .
C2 C 0.2926(4) 0.52843(17) 0.4403(4) 0.0543(9) Uani 1 1 d .
H2 H 0.3910 0.5371 0.5124 0.065 Uiso 1 1 calc R
C5 C 0.0017(4) 0.50488(18) 0.2296(4) 0.0582(10) Uani 1 1 d .
H5 H -0.0979 0.4971 0.1587 0.070 Uiso 1 1 calc R
C12 C 0.3951(3) 0.19624(15) 0.5057(3) 0.0345(7) Uani 1 1 d .
C10 C 0.6217(3) 0.24268(16) 0.4653(4) 0.0450(8) Uani 1 1 d .
C8 C 0.2102(3) 0.29685(15) 0.4206(4) 0.0435(8) Uani 1 1 d .
H8A H 0.1249 0.2635 0.3911 0.052 Uiso 1 1 calc R
H8B H 0.1978 0.3284 0.3311 0.052 Uiso 1 1 calc R
C16 C 0.6178(4) 0.11909(17) 0.5777(4) 0.0526(9) Uani 1 1 d .
H16 H 0.7249 0.1089 0.5897 0.063 Uiso 1 1 calc R
C9 C 0.4986(3) 0.28871(15) 0.4220(4) 0.0428(8) Uani 1 1 d .
H9 H 0.5078 0.3322 0.3821 0.051 Uiso 1 1 calc R
C6 C 0.0649(3) 0.45805(17) 0.3470(4) 0.0510(9) Uani 1 1 d .
H6 H 0.0080 0.4186 0.3547 0.061 Uiso 1 1 calc R
C14 C 0.3573(4) 0.08672(16) 0.5998(4) 0.0539(9) Uani 1 1 d .
H14 H 0.2921 0.0536 0.6271 0.065 Uiso 1 1 calc R
C3 C 0.2288(4) 0.57497(17) 0.3215(4) 0.0618(10) Uani 1 1 d .
H3 H 0.2848 0.6147 0.3132 0.074 Uiso 1 1 calc R
C15 C 0.5167(5) 0.07198(16) 0.6166(4) 0.0558(9) Uani 1 1 d .
H15 H 0.5561 0.0294 0.6548 0.067 Uiso 1 1 calc R
C17 C 0.7811(4) 0.25515(18) 0.4553(5) 0.0671(11) Uani 1 1 d .
H17 H 0.8007 0.2965 0.4111 0.081 Uiso 1 1 calc R
C4 C 0.0842(4) 0.56357(18) 0.2157(4) 0.0604(10) Uani 1 1 d .
H4 H 0.0416 0.5951 0.1348 0.072 Uiso 1 1 calc R
O1 O 0.8935(3) 0.21649(14) 0.4993(4) 0.0924(10) Uani 1 1 d .

loop_
_atom_site_aniso_label
_atom_site_aniso_U_11
_atom_site_aniso_U_22
_atom_site_aniso_U_33
_atom_site_aniso_U_23
_atom_site_aniso_U_13
_atom_site_aniso_U_12
S1 0.0524(5) 0.0496(6) 0.0506(6) -0.0009(4) 0.0029(4) -0.0005(4)
N1 0.0303(13) 0.0363(16) 0.0429(16) 0.0033(12) 0.0076(11) -0.0004(12)
C1 0.0409(18) 0.042(2) 0.047(2) -0.0059(16) 0.0144(15) 0.0043(16)
C7 0.0455(18) 0.045(2) 0.049(2) 0.0043(16) 0.0156(15) 0.0025(15)
C13 0.0433(18) 0.047(2) 0.0408(19) -0.0067(16) 0.0128(15) -0.0087(16)
C11 0.0374(18) 0.039(2) 0.0405(19) -0.0019(15) 0.0108(14) 0.0024(15)
C2 0.049(2) 0.048(2) 0.058(2) -0.0068(18) 0.0003(16) -0.0029(17)
C5 0.0388(19) 0.063(3) 0.065(3) 0.004(2) 0.0001(17) 0.0089(18)
C12 0.0410(18) 0.0343(18) 0.0283(17) -0.0006(13) 0.0091(13) -0.0009(14)
C10 0.0353(17) 0.044(2) 0.058(2) 0.0016(16) 0.0168(15) -0.0031(16)
C8 0.0352(17) 0.045(2) 0.049(2) 0.0072(16) 0.0084(14) 0.0043(15)
C16 0.052(2) 0.046(2) 0.059(2) -0.0016(18) 0.0130(17) 0.0148(18)
C9 0.0434(18) 0.0343(18) 0.050(2) 0.0017(15) 0.0121(15) -0.0058(16)
C6 0.0389(18) 0.047(2) 0.066(2) -0.0003(18) 0.0114(17) -0.0002(16)
C14 0.079(3) 0.038(2) 0.048(2) -0.0047(17) 0.0230(18) -0.0161(19)
C3 0.062(2) 0.041(2) 0.080(3) 0.006(2) 0.014(2) -0.0021(18)
C15 0.082(3) 0.035(2) 0.051(2) 0.0021(16) 0.0193(19) 0.010(2)
C17 0.044(2) 0.057(2) 0.104(3) -0.001(2) 0.027(2) -0.003(2)
C4 0.058(2) 0.052(2) 0.065(3) 0.0086(19) 0.0057(19) 0.0144(19)
O1 0.0456(16) 0.079(2) 0.158(3) 0.0059(19) 0.0357(16) 0.0086(14)

loop_
_atom_type_symbol
_atom_type_description
_atom_type_scat_dispersion_real
_atom_type_scat_dispersion_imag
_atom_type_scat_source
C C 0.0033 0.0016 'International Tables Vol C Tables 4.2.6.8 and 6.1.1.4'
H H 0.0000 0.0000 'International Tables Vol C Tables 4.2.6.8 and 6.1.1.4'
N N 0.0061 0.0033 'International Tables Vol C Tables 4.2.6.8 and 6.1.1.4'
S S 0.1246 0.1234 'International Tables Vol C Tables 4.2.6.8 and 6.1.1.4'
O O 0.0106 0.0060 'International Tables Vol C Tables 4.2.6.8 and 6.1.1.4'

loop_
_geom_angle_atom_site_label_1
_geom_angle_atom_site_label_2
_geom_angle_atom_site_label_3
_geom_angle
C1 S1 C7 103.82(15)
C9 N1 C12 108.1(2)
C9 N1 C8 126.4(2)
C12 N1 C8 125.4(2)
C6 C1 C2 117.9(3)
C6 C1 S1 126.0(3)
C2 C1 S1 116.1(2)
C8 C7 S1 114.5(2)
C8 C7 H7A 108.6
S1 C7 H7A 108.6
C8 C7 H7B 108.6
S1 C7 H7B 108.6
H7A C7 H7B 107.6
C14 C13 C12 116.4(3)
C14 C13 H13 121.8
C12 C13 H13 121.8
C12 C11 C16 118.9(3)
C12 C11 C10 106.8(3)
C16 C11 C10 134.3(3)
C3 C2 C1 120.8(3)
C3 C2 H2 119.6
C1 C2 H2 119.6
C6 C5 C4 120.5(3)
C6 C5 H5 119.8
C4 C5 H5 119.8
C13 C12 C11 122.9(3)
C13 C12 N1 129.0(3)
C11 C12 N1 108.1(2)
C9 C10 C17 124.5(3)
C9 C10 C11 106.3(3)
C17 C10 C11 129.2(3)
N1 C8 C7 113.2(2)
N1 C8 H8A 108.9
C7 C8 H8A 108.9
N1 C8 H8B 108.9
C7 C8 H8B 108.9
H8A C8 H8B 107.7
C15 C16 C11 118.5(3)
C15 C16 H16 120.8
C11 C16 H16 120.8
N1 C9 C10 110.7(3)
N1 C9 H9 124.6
C10 C9 H9 124.6
C5 C6 C1 120.9(3)
C5 C6 H6 119.5
C1 C6 H6 119.5
C13 C14 C15 122.1(3)
C13 C14 H14 118.9
C15 C14 H14 118.9
C4 C3 C2 120.6(3)
C4 C3 H3 119.7
C2 C3 H3 119.7
C16 C15 C14 121.2(3)
C16 C15 H15 119.4
C14 C15 H15 119.4
O1 C17 C10 125.8(3)
O1 C17 H17 117.1
C10 C17 H17 117.1
C3 C4 C5 119.3(3)
C3 C4 H4 120.3
C5 C4 H4 120.3

loop_
_geom_bond_atom_site_label_1
_geom_bond_atom_site_label_2
_geom_bond_distance
S1 C1 1.770(3)
S1 C7 1.792(3)
N1 C9 1.352(3)
N1 C12 1.395(3)
N1 C8 1.451(3)
C1 C6 1.381(4)
C1 C2 1.388(4)
C7 C8 1.524(4)
C7 H7A 0.9700
C7 H7B 0.9700
C13 C14 1.374(4)
C13 C12 1.389(4)
C13 H13 0.9300
C11 C12 1.393(4)
C11 C16 1.399(4)
C11 C10 1.437(4)
C2 C3 1.372(4)
C2 H2 0.9300
C5 C6 1.367(4)
C5 C4 1.378(4)
C5 H5 0.9300
C10 C9 1.374(4)
C10 C17 1.428(4)
C8 H8A 0.9700
C8 H8B 0.9700
C16 C15 1.373(4)
C16 H16 0.9300
C9 H9 0.9300
C6 H6 0.9300
C14 C15 1.383(4)
C14 H14 0.9300
C3 C4 1.361(4)
C3 H3 0.9300
C15 H15 0.9300
C17 O1 1.215(4)
C17 H17 0.9300
C4 H4 0.9300

loop_
_geom_torsion_atom_site_label_1
_geom_torsion_atom_site_label_2
_geom_torsion_atom_site_label_3
_geom_torsion_atom_site_label_4
_geom_torsion
C7 S1 C1 C6 10.7(3)
C7 S1 C1 C2 -169.5(2)
C1 S1 C7 C8 70.9(2)
C6 C1 C2 C3 -1.3(5)
S1 C1 C2 C3 179.0(2)
C14 C13 C12 C11 0.8(4)
C14 C13 C12 N1 179.0(3)
C16 C11 C12 C13 -1.1(4)
C10 C11 C12 C13 178.4(3)
C16 C11 C12 N1 -179.7(3)
C10 C11 C12 N1 -0.1(3)
C9 N1 C12 C13 -178.3(3)
C8 N1 C12 C13 4.8(5)
C9 N1 C12 C11 0.1(3)
C8 N1 C12 C11 -176.7(2)
C12 C11 C10 C9 0.1(3)
C16 C11 C10 C9 179.5(3)
C12 C11 C10 C17 -179.9(3)
C16 C11 C10 C17 -0.5(6)
C9 N1 C8 C7 -87.7(3)
C12 N1 C8 C7 88.5(3)
S1 C7 C8 N1 73.2(3)
C12 C11 C16 C15 0.8(4)
C10 C11 C16 C15 -178.6(3)
C12 N1 C9 C10 -0.1(3)
C8 N1 C9 C10 176.7(3)
C17 C10 C9 N1 180.0(3)
C11 C10 C9 N1 0.0(3)
C4 C5 C6 C1 0.2(5)
C2 C1 C6 C5 0.8(5)
S1 C1 C6 C5 -179.4(2)
C12 C13 C14 C15 -0.1(4)
C1 C2 C3 C4 0.6(5)
C11 C16 C15 C14 -0.2(5)
C13 C14 C15 C16 -0.1(5)
C9 C10 C17 O1 176.6(3)
C11 C10 C17 O1 -3.4(6)
C2 C3 C4 C5 0.5(5)
C6 C5 C4 C3 -0.9(5)
